data_4117224
loop_
_publ_author_name
'Yadong Wang'
'T. D. P. Stack'

_publ_section_title
;
 Galactose Oxidase Model Complexes: Catalytic Reactivities
;
_journal_name_full 'Journal of the American Chemical Society'
_journal_page_first 13097
_journal_page_last 13098
_journal_paper_doi 10.1021/ja9621354
_journal_volume 118
_journal_year 1996
_chemical_formula_sum 'C48 H50 Cu N2 O2 S2'
_chemical_formula_weight 814.60
_space_group_IT_number 2
_symmetry_cell_setting triclinic
_symmetry_Int_Tables_number 2
_symmetry_space_group_name_Hall '-P 1'
_symmetry_space_group_name_H-M 'P -1'
_audit_creation_date 'Thu Sep 12 16:54:11 1996'
_audit_creation_method 'from TEXRAY.INF file'
_cell_angle_alpha 69.347(1)
_cell_angle_beta 88.254(1)
_cell_angle_gamma 81.377(1)
_cell_formula_units_Z 2
_cell_length_a 10.4865(9)
_cell_length_b 15.996(1)
_cell_length_c 17.986(2)
_cell_measurement_reflns_used 0
_cell_measurement_temperature 273.2
_cell_measurement_theta_max 0.0
_cell_measurement_theta_min 0.0
_cell_volume 2790.4(4)
_computing_cell_refinement 'MSC/AFC Diffractometer Control'
_computing_data_collection 'MSC/AFC Diffractometer Control'
_computing_data_reduction teXsan
_computing_publication_material teXsan
_computing_structure_refinement teXsan
_computing_structure_solution SHELXS86
_diffrn_ambient_temperature 273.2
_diffrn_measurement_device SYNTEX
_diffrn_measurement_method 'omega scans with profile analysis'
_diffrn_orient_matrix_UB_11 0.00000
_diffrn_orient_matrix_UB_12 0.00000
_diffrn_orient_matrix_UB_13 0.00000
_diffrn_orient_matrix_UB_21 0.00000
_diffrn_orient_matrix_UB_22 0.00000
_diffrn_orient_matrix_UB_23 0.00000
_diffrn_orient_matrix_UB_31 0.00000
_diffrn_orient_matrix_UB_32 0.00000
_diffrn_orient_matrix_UB_33 0.00000
_diffrn_radiation_monochromator graphite
_diffrn_radiation_source 'X-ray tube'
_diffrn_radiation_type MoKalpha
_diffrn_radiation_wavelength 0.7107
_diffrn_reflns_av_R_equivalents 0.00
_diffrn_reflns_limit_h_max 11
_diffrn_reflns_limit_h_min 0
_diffrn_reflns_limit_k_max 17
_diffrn_reflns_limit_k_min -17
_diffrn_reflns_limit_l_max 19
_diffrn_reflns_limit_l_min -19
_diffrn_reflns_number 0
_diffrn_reflns_theta_max 0.00
_diffrn_standards_decay_% 0.00
_diffrn_standards_interval_count 0
_diffrn_standards_number 0
_exptl_absorpt_coefficient_mu 0.509
_exptl_crystal_colour brownish-green
_exptl_crystal_density_diffrn 1.141
_exptl_crystal_density_meas 0.000
_exptl_crystal_description unknown
_exptl_crystal_F_000 1018.00
_exptl_crystal_size_max 0.150
_exptl_crystal_size_mid 0.100
_exptl_crystal_size_min 0.030
_refine_diff_density_max -0.66
_refine_diff_density_min 0.99
_refine_ls_extinction_coef 0.00000
_refine_ls_extinction_method none
_refine_ls_goodness_of_fit_obs 2.730
_refine_ls_hydrogen_treatment noref
_refine_ls_matrix_type full
_refine_ls_number_parameters 510
_refine_ls_number_reflns 3622
_refine_ls_number_restraints 0
_refine_ls_R_factor_obs 0.0870
_refine_ls_shift/esd_max 0.2640
_refine_ls_structure_factor_coef F
_refine_ls_weighting_scheme sigma
_refine_ls_wR_factor_obs 0.0970
_reflns_number_observed 3622
_reflns_number_total 0
_reflns_observed_criterion 4.00
_cod_data_source_file ja9621354_2.cif
_cod_data_source_block '[Cu(II)3S_5t-Bu].'
_cod_original_cell_volume 2790.2(4)
_cod_original_sg_symbol_H-M 'P -1 '
_cod_original_formula_sum 'C48 H50 N2 O2 S2 Cu'
_cod_database_code 4117224

loop_
_symmetry_equiv_pos_as_xyz
'   +x,   +y,   +z'
'   -x,   -y,   -z'

loop_
_atom_site_aniso_label
_atom_site_aniso_U_11
_atom_site_aniso_U_22
_atom_site_aniso_U_33
_atom_site_aniso_U_12
_atom_site_aniso_U_13
_atom_site_aniso_U_23
Cu(1) 0.0291(9) 0.0310(8) 0.0256(8) -0.0074(6) 0.0059(6) -0.0033(6)
S(1) 0.054(2) 0.054(2) 0.035(2) 0.001(2) 0.012(2) -0.008(2)
S(2) 0.033(2) 0.058(2) 0.051(2) -0.007(2) 0.012(2) -0.010(2)
O(1) 0.034(5) 0.041(5) 0.026(4) -0.006(4) 0.011(4) 0.002(4)
O(2) 0.030(5) 0.034(5) 0.039(5) -0.004(4) 0.013(4) -0.013(4)
N(1) 0.031(6) 0.034(6) 0.023(5) -0.016(5) 0.000(4) -0.003(5)
N(2) 0.024(6) 0.022(5) 0.035(5) -0.004(4) 0.008(4) -0.006(4)
C(1) 0.030(7) 0.039(7) 0.023(6) -0.007(6) 0.005(5) -0.009(5)
C(2) 0.038(8) 0.030(7) 0.030(7) -0.013(6) 0.012(6) -0.001(6)
C(3) 0.028(7) 0.045(8) 0.047(8) -0.017(6) 0.001(6) -0.019(7)
C(4) 0.018(7) 0.039(7) 0.034(7) -0.003(5) 0.003(5) -0.012(6)
C(5) 0.033(8) 0.075(9) 0.033(7) -0.013(7) 0.006(6) -0.030(7)
C(6) 0.040(8) 0.064(9) 0.035(7) -0.014(7) 0.015(6) -0.023(7)
C(7) 0.027(7) 0.057(9) 0.045(8) -0.015(6) 0.011(6) -0.010(7)
C(8) 0.036(7) 0.042(7) 0.026(6) -0.014(6) 0.018(6) -0.016(6)
C(9) 0.034(7) 0.034(7) 0.023(6) 0.001(6) 0.003(5) -0.005(5)
C(10) 0.021(6) 0.027(6) 0.032(7) -0.005(5) -0.001(5) -0.011(5)
C(11) 0.027(7) 0.038(7) 0.029(7) -0.004(6) 0.004(5) -0.014(6)
C(12) 0.044(8) 0.035(7) 0.030(7) -0.018(6) 0.007(6) -0.009(6)
C(13) 0.027(7) 0.050(8) 0.030(7) -0.008(6) 0.006(5) -0.006(6)
C(14) 0.028(7) 0.046(8) 0.031(7) -0.003(6) 0.002(5) -0.012(6)
C(15) 0.038(8) 0.054(8) 0.026(7) -0.009(6) 0.013(6) -0.004(6)
C(16) 0.039(8) 0.042(8) 0.020(6) -0.013(6) 0.003(6) -0.004(6)
C(17) 0.038(8) 0.039(7) 0.039(7) -0.003(6) -0.002(6) -0.010(6)
C(18) 0.048(9) 0.047(8) 0.030(7) -0.011(7) -0.003(6) -0.007(6)
C(19) 0.07(1) 0.06(1) 0.052(9) -0.019(8) 0.006(8) -0.004(8)
C(20) 0.060(10) 0.064(9) 0.051(8) -0.023(8) 0.010(7) 0.008(7)
C(21) 0.10(1) 0.047(9) 0.037(8) -0.013(9) 0.000(8) 0.012(7)
C(22) 0.039(9) 0.068(10) 0.049(8) -0.001(7) 0.008(7) -0.025(7)
C(23) 0.07(1) 0.10(1) 0.07(1) -0.030(10) 0.018(9) -0.038(10)
C(24) 0.06(1) 0.08(1) 0.061(9) -0.011(9) 0.015(8) -0.026(9)
C(25) 0.020(7) 0.036(7) 0.031(6) -0.005(6) 0.007(5) -0.016(6)
C(26) 0.035(8) 0.034(7) 0.041(7) -0.003(6) 0.007(6) -0.014(6)
C(27) 0.040(8) 0.043(8) 0.038(7) -0.013(7) 0.004(6) -0.015(6)
C(28) 0.027(7) 0.051(8) 0.025(6) -0.018(7) 0.001(5) -0.012(6)
C(29) 0.023(8) 0.07(1) 0.028(7) -0.004(7) 0.001(6) -0.006(7)
C(30) 0.038(9) 0.057(10) 0.056(9) 0.017(8) 0.000(7) 0.003(8)
C(31) 0.049(9) 0.049(8) 0.049(8) -0.008(7) -0.009(7) -0.021(7)
C(32) 0.033(8) 0.042(8) 0.046(8) 0.000(6) -0.002(6) -0.012(6)
C(33) 0.035(8) 0.037(7) 0.026(6) -0.014(6) 0.016(6) 0.003(6)
C(34) 0.021(7) 0.038(7) 0.029(6) -0.011(6) 0.005(5) 0.004(6)
C(35) 0.028(7) 0.041(8) 0.035(7) -0.012(6) 0.011(6) -0.006(6)
C(36) 0.023(7) 0.041(7) 0.024(6) -0.008(6) 0.000(5) -0.008(6)
C(37) 0.036(8) 0.038(7) 0.025(6) -0.016(6) 0.002(6) -0.011(6)
C(38) 0.022(7) 0.028(7) 0.041(7) -0.005(5) 0.000(5) -0.005(6)
C(39) 0.036(8) 0.025(7) 0.042(7) -0.008(6) 0.003(6) -0.006(6)
C(40) 0.037(8) 0.030(7) 0.041(7) -0.002(6) -0.002(6) -0.013(6)
C(41) 0.031(8) 0.050(8) 0.036(7) -0.016(7) 0.004(6) -0.008(6)
C(42) 0.036(8) 0.042(8) 0.044(8) -0.008(6) -0.003(6) 0.012(6)
C(43) 0.12(1) 0.057(10) 0.042(8) -0.022(9) -0.003(9) 0.024(7)
C(44) 0.06(1) 0.09(1) 0.060(9) -0.017(9) 0.011(8) 0.028(8)
C(45) 0.07(1) 0.047(9) 0.060(9) -0.009(8) -0.001(8) 0.009(7)
C(46) 0.039(9) 0.08(1) 0.042(8) 0.023(8) 0.015(7) 0.007(7)
C(47) 0.06(1) 0.20(2) 0.08(1) -0.03(1) 0.011(10) -0.06(1)
C(48) 0.10(1) 0.08(1) 0.08(1) -0.017(10) 0.056(10) -0.018(9)

loop_
_atom_site_label
_atom_site_fract_x
_atom_site_fract_y
_atom_site_fract_z
_atom_site_U_iso_or_equiv
_atom_site_thermal_displace_type
Cu(1) 0.0545(1) 0.90532(9) 0.77657(8) 0.0302(4) Uij
S(1) 0.3195(3) 0.9082(2) 0.5671(2) 0.051(1) Uij
S(2) 0.4095(3) 0.6593(2) 0.8630(2) 0.050(1) Uij
O(1) 0.1624(7) 0.9348(5) 0.6871(4) 0.037(2) Uij
O(2) 0.1688(7) 0.7955(5) 0.8193(4) 0.035(2) Uij
N(1) -0.0142(8) 1.0325(6) 0.7560(5) 0.030(3) Uij
N(2) -0.0896(8) 0.8560(5) 0.8433(5) 0.028(3) Uij
C(1) -0.062(1) 1.0590(7) 0.8221(6) 0.031(3) Uij
C(2) 0.012(1) 1.1075(7) 0.8508(6) 0.034(4) Uij
C(3) -0.025(1) 1.1274(8) 0.9158(7) 0.038(4) Uij
C(4) -0.132(1) 1.0929(7) 0.9607(6) 0.031(3) Uij
C(5) -0.168(1) 1.1065(8) 1.0319(6) 0.043(4) Uij
C(6) -0.269(1) 1.0730(8) 1.0743(7) 0.044(4) Uij
C(7) -0.338(1) 1.0220(8) 1.0473(7) 0.044(4) Uij
C(8) -0.309(1) 1.0048(7) 0.9800(6) 0.033(4) Uij
C(9) -0.205(1) 1.0414(7) 0.9332(6) 0.032(3) Uij
C(10) -0.1734(10) 1.0263(7) 0.8609(6) 0.027(3) Uij
C(11) -0.001(1) 1.0973(7) 0.6891(6) 0.031(3) Uij
C(12) 0.062(1) 1.0882(8) 0.6228(6) 0.036(4) Uij
C(13) 0.141(1) 1.0083(8) 0.6239(6) 0.038(4) Uij
C(14) 0.210(1) 1.0079(8) 0.5548(6) 0.036(4) Uij
C(15) 0.188(1) 1.0833(8) 0.4854(6) 0.042(4) Uij
C(16) 0.105(1) 1.1627(8) 0.4804(6) 0.035(4) Uij
C(17) 0.044(1) 1.1648(8) 0.5484(7) 0.040(4) Uij
C(18) 0.085(1) 1.2410(8) 0.4025(6) 0.043(4) Uij
C(19) 0.029(1) 1.2095(9) 0.3398(8) 0.066(5) Uij
C(20) 0.213(1) 1.2762(9) 0.3746(7) 0.065(5) Uij
C(21) -0.010(2) 1.3187(9) 0.4071(7) 0.069(5) Uij
C(22) 0.374(1) 0.9207(9) 0.4683(7) 0.052(4) Uij
C(23) 0.267(1) 0.913(1) 0.4158(9) 0.074(6) Uij
C(24) 0.491(1) 0.846(1) 0.4766(8) 0.070(5) Uij
C(25) -0.218(1) 0.9003(8) 0.8202(6) 0.028(3) Uij
C(26) -0.301(1) 0.8565(7) 0.7916(6) 0.037(4) Uij
C(27) -0.424(1) 0.8984(8) 0.7651(6) 0.039(4) Uij
C(28) -0.469(1) 0.9854(8) 0.7648(6) 0.034(4) Uij
C(29) -0.591(1) 1.0317(9) 0.7353(6) 0.046(4) Uij
C(30) -0.632(1) 1.1173(10) 0.7351(8) 0.059(5) Uij
C(31) -0.548(1) 1.1609(8) 0.7634(7) 0.048(4) Uij
C(32) -0.429(1) 1.1194(8) 0.7906(7) 0.042(4) Uij
C(33) -0.385(1) 1.0307(8) 0.7947(6) 0.036(4) Uij
C(34) -0.257(1) 0.9841(8) 0.8239(6) 0.033(3) Uij
C(35) -0.076(1) 0.7795(8) 0.9018(6) 0.036(4) Uij
C(36) 0.041(1) 0.7172(7) 0.9289(6) 0.030(3) Uij
C(37) 0.157(1) 0.7258(8) 0.8845(6) 0.032(4) Uij
C(38) 0.259(1) 0.6573(7) 0.9140(6) 0.032(3) Uij
C(39) 0.254(1) 0.5864(7) 0.9850(6) 0.035(4) Uij
C(40) 0.143(1) 0.5805(7) 1.0324(6) 0.036(4) Uij
C(41) 0.041(1) 0.6435(8) 1.0002(6) 0.040(4) Uij
C(42) 0.146(1) 0.5059(8) 1.1154(7) 0.048(4) Uij
C(43) 0.218(2) 0.5343(9) 1.1734(8) 0.083(5) Uij
C(44) 0.008(1) 0.491(1) 1.1426(8) 0.085(5) Uij
C(45) 0.215(1) 0.4162(9) 1.1130(8) 0.068(5) Uij
C(46) 0.365(1) 0.6754(10) 0.7620(7) 0.066(5) Uij
C(47) 0.294(2) 0.601(1) 0.7561(10) 0.112(7) Uij
C(48) 0.486(2) 0.676(1) 0.7160(9) 0.093(6) Uij
H(1) 0.0881 1.1263 0.8244 0.0414 Uij
H(2) 0.0211 1.1651 0.9320 0.0458 Uij
H(3) -0.1187 1.1403 1.0511 0.0519 Uij
H(4) -0.2926 1.0845 1.1216 0.0532 Uij
H(5) -0.4083 0.9979 1.0773 0.0533 Uij
H(6) -0.3574 0.9684 0.9639 0.0395 Uij
H(7) -0.0372 1.1567 0.6854 0.0372 Uij
H(8) 0.2320 1.0810 0.4390 0.0506 Uij
H(9) -0.0109 1.2182 0.5469 0.0481 Uij
H(10) -0.0526 1.1916 0.3561 0.0792 Uij
H(11) 0.0198 1.2578 0.2900 0.0792 Uij
H(12) 0.0863 1.1599 0.3349 0.0792 Uij
H(13) 0.2753 1.2280 0.3713 0.0778 Uij
H(14) 0.2005 1.3226 0.3238 0.0778 Uij
H(15) 0.2428 1.2996 0.4116 0.0778 Uij
H(16) 0.0208 1.3406 0.4450 0.0826 Uij
H(17) -0.0189 1.3656 0.3565 0.0826 Uij
H(18) -0.0908 1.2994 0.4229 0.0826 Uij
H(19) 0.4013 0.9781 0.4447 0.0624 Uij
H(20) 0.1964 0.9591 0.4110 0.0886 Uij
H(21) 0.2995 0.9183 0.3647 0.0886 Uij
H(22) 0.2390 0.8554 0.4394 0.0886 Uij
H(23) 0.4639 0.7881 0.5002 0.0837 Uij
H(24) 0.5239 0.8516 0.4255 0.0837 Uij
H(25) 0.5561 0.8515 0.5092 0.0837 Uij
H(26) -0.2725 0.7976 0.7907 0.0442 Uij
H(27) -0.4794 0.8677 0.7466 0.0470 Uij
H(28) -0.6470 1.0031 0.7148 0.0548 Uij
H(29) -0.7164 1.1469 0.7160 0.0709 Uij
H(30) -0.5761 1.2203 0.7632 0.0573 Uij
H(31) -0.3731 1.1510 0.8076 0.0503 Uij
H(32) -0.1512 0.7629 0.9300 0.0434 Uij
H(33) 0.3262 0.5404 1.0024 0.0426 Uij
H(34) -0.0377 0.6377 1.0280 0.0474 Uij
H(35) 0.2201 0.4896 1.2250 0.0998 Uij
H(36) 0.3041 0.5405 1.1563 0.0998 Uij
H(37) 0.1754 0.5904 1.1748 0.0998 Uij
H(38) -0.0387 0.5460 1.1445 0.1024 Uij
H(39) -0.0336 0.4727 1.1061 0.1024 Uij
H(40) 0.0113 0.4458 1.1939 0.1024 Uij
H(41) 0.2163 0.3714 1.1645 0.0814 Uij
H(42) 0.1705 0.3988 1.0768 0.0814 Uij
H(43) 0.3009 0.4224 1.0961 0.0814 Uij
H(44) 0.3112 0.7320 0.7396 0.0788 Uij
H(45) 0.2165 0.6002 0.7848 0.1339 Uij
H(46) 0.2744 0.6124 0.7019 0.1339 Uij
H(47) 0.3476 0.5442 0.7778 0.1339 Uij
H(48) 0.5393 0.6194 0.7375 0.1118 Uij
H(49) 0.4652 0.6877 0.6620 0.1118 Uij
H(50) 0.5306 0.7224 0.7194 0.1118 Uij

loop_
_atom_type_symbol
_atom_type_oxidation_number
_atom_type_number_in_cell
_atom_type_scat_dispersion_real
_atom_type_scat_dispersion_imag
_atom_type_scat_source
H 0 132 0.000 0.000 'International Tables'
C 0 112 0.003 0.002 'International Tables'
N 0 4 0.006 0.003 'International Tables'
O 0 8 0.011 0.006 'International Tables'
S 0 4 0.125 0.123 'International Tables'
Cu 0 2 0.320 1.265 'International Tables'

loop_
_geom_angle_atom_site_label_1
_geom_angle_atom_site_label_2
_geom_angle_atom_site_label_3
_geom_angle
_geom_angle_publ_flag
O(1) Cu(1) O(2) 87.7(3) yes
O(1) Cu(1) N(1) 92.3(3) yes
O(1) Cu(1) N(2) 158.8(4) yes
O(2) Cu(1) N(1) 156.8(4) yes
O(2) Cu(1) N(2) 92.8(3) yes
N(1) Cu(1) N(2) 95.5(4) yes
C(14) S(1) C(22) 104.4(5) yes
C(38) S(2) C(46) 104.9(6) yes
Cu(1) O(1) C(13) 125.4(7) yes
Cu(1) O(2) C(37) 129.3(7) yes
Cu(1) N(1) C(1) 119.5(6) yes
Cu(1) N(1) C(11) 124.3(8) yes
C(1) N(1) C(11) 115.4(10) yes
Cu(1) N(2) C(25) 119.0(6) yes
Cu(1) N(2) C(35) 123.7(7) yes
C(25) N(2) C(35) 116.5(9) yes
N(1) C(1) C(2) 118.0(10) yes
N(1) C(1) C(10) 118(1) yes
C(2) C(1) C(10) 122(1) yes
C(1) C(2) C(3) 120(1) yes
C(2) C(3) C(4) 119(1) yes
C(3) C(4) C(5) 122(1) yes
C(3) C(4) C(9) 119(1) yes
C(5) C(4) C(9) 118(1) yes
C(4) C(5) C(6) 124(1) yes
C(5) C(6) C(7) 117(1) yes
C(6) C(7) C(8) 121(1) yes
C(7) C(8) C(9) 120(1) yes
C(4) C(9) C(8) 118(1) yes
C(4) C(9) C(10) 120(1) yes
C(8) C(9) C(10) 120(1) yes
C(1) C(10) C(9) 116(1) yes
C(1) C(10) C(34) 120(1) yes
C(9) C(10) C(34) 122.3(10) yes
N(1) C(11) C(12) 125(1) yes
C(11) C(12) C(13) 123.0(9) yes
C(11) C(12) C(17) 119(1) yes
C(13) C(12) C(17) 117(1) yes
O(1) C(13) C(12) 123(1) yes
O(1) C(13) C(14) 116(1) yes
C(12) C(13) C(14) 119.7(9) yes
S(1) C(14) C(13) 114.8(7) yes
S(1) C(14) C(15) 126.6(9) yes
C(13) C(14) C(15) 118(1) yes
C(14) C(15) C(16) 122(1) yes
C(15) C(16) C(17) 118.5(9) yes
C(15) C(16) C(18) 119(1) yes
C(17) C(16) C(18) 122(1) yes
C(12) C(17) C(16) 122(1) yes
C(16) C(18) C(19) 109(1) yes
C(16) C(18) C(20) 108.6(10) yes
C(16) C(18) C(21) 112(1) yes
C(19) C(18) C(20) 110(1) yes
C(19) C(18) C(21) 107(1) yes
C(20) C(18) C(21) 109(1) yes
S(1) C(22) C(23) 111.9(10) yes
S(1) C(22) C(24) 106.4(8) yes
C(23) C(22) C(24) 113(1) yes
N(2) C(25) C(26) 118(1) yes
N(2) C(25) C(34) 120(1) yes
C(26) C(25) C(34) 120(1) yes
C(25) C(26) C(27) 121(1) yes
C(26) C(27) C(28) 120(1) yes
C(27) C(28) C(29) 122(1) yes
C(27) C(28) C(33) 117(1) yes
C(29) C(28) C(33) 119(1) yes
C(28) C(29) C(30) 121(1) yes
C(29) C(30) C(31) 120(1) yes
C(30) C(31) C(32) 120(1) yes
C(31) C(32) C(33) 122(1) yes
C(28) C(33) C(32) 115(1) yes
C(28) C(33) C(34) 120(1) yes
C(32) C(33) C(34) 123(1) yes
C(10) C(34) C(25) 119.9(9) yes
C(10) C(34) C(33) 120(1) yes
C(25) C(34) C(33) 119(1) yes
N(2) C(35) C(36) 127(1) yes
C(35) C(36) C(37) 122.9(8) yes
C(35) C(36) C(41) 119.7(10) yes
C(37) C(36) C(41) 117.4(9) yes
O(2) C(37) C(36) 121.3(9) yes
O(2) C(37) C(38) 120(1) yes
C(36) C(37) C(38) 118.3(9) yes
S(2) C(38) C(37) 121.6(8) yes
S(2) C(38) C(39) 117.0(8) yes
C(37) C(38) C(39) 121(1) yes
C(38) C(39) C(40) 122.3(10) yes
C(39) C(40) C(41) 114.4(9) yes
C(39) C(40) C(42) 120.3(9) yes
C(41) C(40) C(42) 125(1) yes
C(36) C(41) C(40) 125(1) yes
C(40) C(42) C(43) 108(1) yes
C(40) C(42) C(44) 110.4(9) yes
C(40) C(42) C(45) 111(1) yes
C(43) C(42) C(44) 110(1) yes
C(43) C(42) C(45) 109(1) yes
C(44) C(42) C(45) 106(1) yes
S(2) C(46) C(47) 113.3(10) yes
S(2) C(46) C(48) 107(1) yes
C(47) C(46) C(48) 109(1) yes
C(60) O(6) C(63) 107(2) yes
O(6) C(60) C(61) 107(1) yes
C(60) C(61) C(62) 108(1) yes
C(61) C(62) C(63) 107(2) yes
O(6) C(63) C(62) 108(1) yes
C(65) O(7) C(68) 107(3) yes
O(7) C(65) C(66) 107(4) yes
C(65) C(66) C(67) 108(4) yes
C(66) C(67) C(68) 107(5) yes
O(7) C(68) C(67) 108(4) yes

loop_
_geom_bond_atom_site_label_1
_geom_bond_atom_site_label_2
_geom_bond_distance
_geom_bond_publ_flag
Cu(1) O(1) 1.887(7) yes
Cu(1) O(2) 1.891(7) yes
Cu(1) N(1) 1.933(9) yes
Cu(1) N(2) 1.974(9) yes
S(1) C(14) 1.76(1) yes
S(1) C(22) 1.82(1) yes
S(2) C(38) 1.79(1) yes
S(2) C(46) 1.80(1) yes
O(1) C(13) 1.32(1) yes
O(2) C(37) 1.34(1) yes
N(1) C(1) 1.46(2) yes
N(1) C(11) 1.32(1) yes
N(2) C(25) 1.44(1) yes
N(2) C(35) 1.29(1) yes
C(1) C(2) 1.37(2) yes
C(1) C(10) 1.40(2) yes
C(2) C(3) 1.38(2) yes
C(3) C(4) 1.42(2) yes
C(4) C(5) 1.39(2) yes
C(4) C(9) 1.41(2) yes
C(5) C(6) 1.34(2) yes
C(6) C(7) 1.41(2) yes
C(7) C(8) 1.35(2) yes
C(8) C(9) 1.43(2) yes
C(9) C(10) 1.43(2) yes
C(10) C(34) 1.49(2) yes
C(11) C(12) 1.37(2) yes
C(12) C(13) 1.41(2) yes
C(12) C(17) 1.46(1) yes
C(13) C(14) 1.44(2) yes
C(14) C(15) 1.39(1) yes
C(15) C(16) 1.40(2) yes
C(16) C(17) 1.34(2) yes
C(16) C(18) 1.55(1) yes
C(18) C(19) 1.52(2) yes
C(18) C(20) 1.55(2) yes
C(18) C(21) 1.50(2) yes
C(22) C(23) 1.46(2) yes
C(22) C(24) 1.55(2) yes
C(25) C(26) 1.41(2) yes
C(25) C(34) 1.36(2) yes
C(26) C(27) 1.36(2) yes
C(27) C(28) 1.42(2) yes
C(28) C(29) 1.42(2) yes
C(28) C(33) 1.45(2) yes
C(29) C(30) 1.32(2) yes
C(30) C(31) 1.41(2) yes
C(31) C(32) 1.35(2) yes
C(32) C(33) 1.42(2) yes
C(33) C(34) 1.40(2) yes
C(35) C(36) 1.42(1) yes
C(36) C(37) 1.44(2) yes
C(36) C(41) 1.40(1) yes
C(37) C(38) 1.36(1) yes
C(38) C(39) 1.38(1) yes
C(39) C(40) 1.43(2) yes
C(40) C(41) 1.35(2) yes
C(40) C(42) 1.53(1) yes
C(42) C(43) 1.47(2) yes
C(42) C(44) 1.55(2) yes
C(42) C(45) 1.52(2) yes
C(46) C(47) 1.53(3) yes
C(46) C(48) 1.47(2) yes
O(6) C(60) 1.40(3) yes
O(6) C(63) 1.40(3) yes
C(60) C(61) 1.40(4) yes
C(61) C(62) 1.40(3) yes
C(62) C(63) 1.40(4) yes
O(7) C(65) 1.40(6) yes
O(7) C(68) 1.40(8) yes
C(65) C(66) 1.40(8) yes
C(66) C(67) 1.4(1) yes
C(67) C(68) 1.40(8) yes
